data_9014638
loop_
_publ_author_name
'Stioui, C.'
'Fruchart, D.'
'Rouault, A.'
'Fruchart, R.'
'Roudaut, E.'
'Rebiere, J.'

_publ_section_title
;
 Absorption d'hydrogene par Ti4 Fe2 O et diverses phases M6O
 _cod_database_code 1008253
;
_journal_name_full 'Materials Research Bulletin'
_journal_page_first 869
_journal_page_last 876
_journal_paper_doi 10.1016/0025-5408(81)90162-8
_journal_volume 16
_journal_year 1981
_chemical_formula_sum 'D4.438 Fe4 O1.9 Ti8'
_space_group_IT_number 227
_symmetry_space_group_name_Hall '-F 4vw 2vw 3'
_symmetry_space_group_name_H-M 'F d -3 m :2'
_cell_angle_alpha 90
_cell_angle_beta 90
_cell_angle_gamma 90
_cell_length_a 11.2824
_cell_length_b 11.2824
_cell_length_c 11.2824
_cell_formula_units_Z 8
_cell_volume 1436.165
_database_code_amcsd 0016175
_exptl_crystal_density_diffrn 5.973
_cod_duplicate_entry 1008253
_cod_original_sg_symbol_H-M 'F d 3 m'
_cod_original_formula_sum 'Ti8 Fe4 O1.9 D4.438'
_cod_database_code 9014638
_amcsd_formula_title 'D2.219 Fe2 O0.95 Ti4'

loop_
_space_group_symop_operation_xyz
x,y,z
x,1/2+y,1/2+z
1/2+x,y,1/2+z
1/2+x,1/2+y,z
3/4+z,1/2-x,1/4+y
3/4+z,-x,3/4+y
1/4+z,1/2-x,3/4+y
1/4+z,-x,1/4+y
3/4-y,1/2+z,1/4-x
3/4-y,+z,3/4-x
1/4-y,1/2+z,3/4-x
1/4-y,+z,1/4-x
3/4+x,1/2-y,1/4+z
3/4+x,-y,3/4+z
1/4+x,1/2-y,3/4+z
1/4+x,-y,1/4+z
3/4-z,1/2+x,1/4-y
3/4-z,+x,3/4-y
1/4-z,1/2+x,3/4-y
1/4-z,+x,1/4-y
3/4+y,1/2-z,1/4+x
3/4+y,-z,3/4+x
1/4+y,1/2-z,3/4+x
1/4+y,-z,1/4+x
3/4-x,1/2+y,1/4-z
3/4-x,+y,3/4-z
1/4-x,1/2+y,3/4-z
1/4-x,+y,1/4-z
1/2+x,3/4-z,1/4-y
1/2+x,1/4-z,3/4-y
+x,3/4-z,3/4-y
+x,1/4-z,1/4-y
1/2-z,3/4+y,1/4+x
1/2-z,1/4+y,3/4+x
-z,3/4+y,3/4+x
-z,1/4+y,1/4+x
1/2+y,3/4-x,1/4-z
1/2+y,1/4-x,3/4-z
+y,3/4-x,3/4-z
+y,1/4-x,1/4-z
1/2-x,3/4+z,1/4+y
1/2-x,1/4+z,3/4+y
-x,3/4+z,3/4+y
-x,1/4+z,1/4+y
1/2+z,3/4-y,1/4-x
1/2+z,1/4-y,3/4-x
+z,3/4-y,3/4-x
+z,1/4-y,1/4-x
1/2-y,3/4+x,1/4+z
1/2-y,1/4+x,3/4+z
-y,3/4+x,3/4+z
-y,1/4+x,1/4+z
x,1/2+z,1/2+y
x,+z,+y
1/2+x,1/2+z,+y
1/2+x,+z,1/2+y
-z,1/2-y,1/2-x
-z,-y,-x
1/2-z,1/2-y,-x
1/2-z,-y,1/2-x
y,1/2+x,1/2+z
y,+x,+z
1/2+y,1/2+x,+z
1/2+y,+x,1/2+z
-x,1/2-z,1/2-y
-x,-z,-y
1/2-x,1/2-z,-y
1/2-x,-z,1/2-y
z,1/2+y,1/2+x
z,+y,+x
1/2+z,1/2+y,+x
1/2+z,+y,1/2+x
-y,1/2-x,1/2-z
-y,-x,-z
1/2-y,1/2-x,-z
1/2-y,-x,1/2-z
3/4+z,1/4+x,1/2-y
3/4+z,3/4+x,-y
1/4+z,1/4+x,-y
1/4+z,3/4+x,1/2-y
3/4-y,1/4-z,1/2+x
3/4-y,3/4-z,+x
1/4-y,1/4-z,+x
1/4-y,3/4-z,1/2+x
3/4+x,1/4+y,1/2-z
3/4+x,3/4+y,-z
1/4+x,1/4+y,-z
1/4+x,3/4+y,1/2-z
3/4-z,1/4-x,1/2+y
3/4-z,3/4-x,+y
1/4-z,1/4-x,+y
1/4-z,3/4-x,1/2+y
3/4+y,1/4+z,1/2-x
3/4+y,3/4+z,-x
1/4+y,1/4+z,-x
1/4+y,3/4+z,1/2-x
3/4-x,1/4-y,1/2+z
3/4-x,3/4-y,+z
1/4-x,1/4-y,+z
1/4-x,3/4-y,1/2+z
-z,3/4+x,3/4+y
-z,1/4+x,1/4+y
1/2-z,3/4+x,1/4+y
1/2-z,1/4+x,3/4+y
y,3/4-z,3/4-x
y,1/4-z,1/4-x
1/2+y,3/4-z,1/4-x
1/2+y,1/4-z,3/4-x
-x,3/4+y,3/4+z
-x,1/4+y,1/4+z
1/2-x,3/4+y,1/4+z
1/2-x,1/4+y,3/4+z
z,3/4-x,3/4-y
z,1/4-x,1/4-y
1/2+z,3/4-x,1/4-y
1/2+z,1/4-x,3/4-y
-y,3/4+z,3/4+x
-y,1/4+z,1/4+x
1/2-y,3/4+z,1/4+x
1/2-y,1/4+z,3/4+x
x,3/4-y,3/4-z
x,1/4-y,1/4-z
1/2+x,3/4-y,1/4-z
1/2+x,1/4-y,3/4-z
1/4-x,1/2+z,3/4-y
1/4-x,+z,1/4-y
3/4-x,1/2+z,1/4-y
3/4-x,+z,3/4-y
1/4+z,1/2-y,3/4+x
1/4+z,-y,1/4+x
3/4+z,1/2-y,1/4+x
3/4+z,-y,3/4+x
1/4-y,1/2+x,3/4-z
1/4-y,+x,1/4-z
3/4-y,1/2+x,1/4-z
3/4-y,+x,3/4-z
1/4+x,1/2-z,3/4+y
1/4+x,-z,1/4+y
3/4+x,1/2-z,1/4+y
3/4+x,-z,3/4+y
1/4-z,1/2+y,3/4-x
1/4-z,+y,1/4-x
3/4-z,1/2+y,1/4-x
3/4-z,+y,3/4-x
1/4+y,1/2-x,3/4+z
1/4+y,-x,1/4+z
3/4+y,1/2-x,1/4+z
3/4+y,-x,3/4+z
3/4-x,3/4-z,y
3/4-x,1/4-z,1/2+y
1/4-x,3/4-z,1/2+y
1/4-x,1/4-z,y
3/4+z,3/4+y,-x
3/4+z,1/4+y,1/2-x
1/4+z,3/4+y,1/2-x
1/4+z,1/4+y,-x
3/4-y,3/4-x,z
3/4-y,1/4-x,1/2+z
1/4-y,3/4-x,1/2+z
1/4-y,1/4-x,z
3/4+x,3/4+z,-y
3/4+x,1/4+z,1/2-y
1/4+x,3/4+z,1/2-y
1/4+x,1/4+z,-y
3/4-z,3/4-y,x
3/4-z,1/4-y,1/2+x
1/4-z,3/4-y,1/2+x
1/4-z,1/4-y,x
3/4+y,3/4+x,-z
3/4+y,1/4+x,1/2-z
1/4+y,3/4+x,1/2-z
1/4+y,1/4+x,-z
-z,-x,-y
-z,1/2-x,1/2-y
1/2-z,-x,1/2-y
1/2-z,1/2-x,-y
y,z,x
y,1/2+z,1/2+x
1/2+y,z,1/2+x
1/2+y,1/2+z,x
-x,-y,-z
-x,1/2-y,1/2-z
1/2-x,-y,1/2-z
1/2-x,1/2-y,-z
z,x,y
z,1/2+x,1/2+y
1/2+z,x,1/2+y
1/2+z,1/2+x,y
-y,-z,-x
-y,1/2-z,1/2-x
1/2-y,-z,1/2-x
1/2-y,1/2-z,-x

loop_
_atom_site_label
_atom_site_fract_x
_atom_site_fract_y
_atom_site_fract_z
_atom_site_occupancy
Ti1 0.94000 0.12500 0.12500 1.00000
Fe1 0.29800 0.29800 0.29800 1.00000
Ti2 0.50000 0.50000 0.50000 1.00000
O1 0.00000 0.00000 0.00000 0.95000
D1 0.12500 0.12500 0.12500 1.00000
D2 0.54300 0.02800 0.33400 0.09800
D3 0.97200 0.97200 0.14200 0.09050

loop_
_cod_related_entry_id
_cod_related_entry_database
_cod_related_entry_code
1 AMCSD 0016175
